data_2002706
loop_
_publ_author_name
'M\"uller-Buschbaum, Hk.'
'Sedello, O.'

_publ_section_title
;
 Die Kristallstrukturen von \a-CuGdW~2~O~8~ und CuNdMo~2~O~8~
;
_journal_coden_ASTM JALCEU
_journal_issue 1-2
_journal_name_full 'Journal of Alloys and Compounds'
_journal_page_first 237
_journal_page_last 241
_journal_paper_doi 10.1016/0925-8388(94)90097-3
_journal_volume 204
_journal_year 1994
_chemical_formula_structural 'Cu Gd (W2 O8)'
_chemical_formula_sum 'Cu Gd O8 W2'
_chemical_name_systematic 'Copper(I) gadolinium ditungstate - \a'
_space_group_IT_number 2
_symmetry_cell_setting triclinic
_symmetry_Int_Tables_number 2
_symmetry_space_group_name_Hall '-P 1'
_symmetry_space_group_name_H-M 'P -1'
_cell_angle_alpha 115.06(2)
_cell_angle_beta 116.18(2)
_cell_angle_gamma 56.97(2)
_cell_formula_units_Z 2
_cell_length_a 7.3439(32)
_cell_length_b 7.9118(34)
_cell_length_c 7.1503(33)
_cell_volume 303.2
_refine_ls_R_factor_all 0.039
_cod_database_code 2002706

loop_
_symmetry_equiv_pos_as_xyz
x,y,z
-x,-y,-z

loop_
_atom_site_aniso_label
_atom_site_aniso_U_11
_atom_site_aniso_U_12
_atom_site_aniso_U_13
_atom_site_aniso_U_22
_atom_site_aniso_U_23
_atom_site_aniso_U_33
W1 0.0024(2) -0.0010(2) 0.0006(2) 0.0058(2) 0.0030(2) 0.0062(2)
W2 0.0022(2) -0.0010(2) 0.0010(2) 0.0061(2) 0.0036(2) 0.0073(2)
Gd1 0.0035(2) -0.0020(2) 0.0019(2) 0.0071(2) 0.0023(2) 0.0075(2)
Cu1 0.0530(4) 0.0026(4) 0.0200(4) 0.0352(4) 0.0090(4) 0.0164(4)

loop_
_atom_site_label
_atom_site_type_symbol
_atom_site_symmetry_multiplicity
_atom_site_Wyckoff_symbol
_atom_site_fract_x
_atom_site_fract_y
_atom_site_fract_z
_atom_site_occupancy
_atom_site_attached_hydrogens
_atom_site_calc_flag
W1 W6+ 2 i 0.1864(1) 0.1137(1) 0.6524(1) 1. 0 d
W2 W6+ 2 i 0.7246(1) 0.2982(1) 0.2652(1) 1. 0 d
Gd1 Gd3+ 2 i 0.1659(1) 0.2783(1) 0.1790(1) 1. 0 d
Cu1 Cu1+ 2 i 0.6567(3) 0.2882(3) 0.7405(3) 1. 0 d
O1 O2- 2 i 0.083(2) 0.177(1) 0.389(1) 1. 0 d
O2 O2- 2 i 0.815(2) 0.171(1) 0.513(2) 1. 0 d
O3 O2- 2 i 0.185(2) 0.019(1) 0.861(1) 1. 0 d
O4 O2- 2 i 0.480(2) 0.021(1) 0.718(2) 1. 0 d
O5 O2- 2 i 0.079(2) 0.369(2) 0.816(2) 1. 0 d
O6 O2- 2 i 0.438(2) 0.346(2) 0.180(2) 1. 0 d
O7 O2- 2 i 0.780(2) 0.305(2) 0.047(2) 1. 0 d
O8 O2- 2 i 0.295(2) 0.456(2) 0.546(2) 1. 0 d

loop_
_atom_type_symbol
_atom_type_oxidation_number
W6+ 6.000
Gd3+ 3.000
Cu1+ 1.000
O2- -2.000
